data_7125692
loop_
_publ_author_name
'Escolano, Marcos'
'Guerola, Marta'
'Torres, Javier'
'Gavi\~na, Daniel'
'Alzuet-Pi\~na, Gloria'
'S\'anchez-Rosello, Mar\'ia'
'Del Pozo, Carlos'

_publ_section_title
;
 Organocatalytic enantioselective synthesis of 2,5,5-trisubstituted
 piperidines bearing a quaternary stereocenter. Vinyl sulfonamide as a new
 amine protecting group.
;
_journal_issue 9
_journal_name_full 'Chemical communications (Cambridge, England)'
_journal_page_first 1425
_journal_page_last 1428
_journal_paper_doi 10.1039/c9cc09113k
_journal_volume 56
_journal_year 2020
_chemical_absolute_configuration ad
_chemical_formula_moiety 'C14 H24 N2 O5 S2'
_chemical_formula_sum 'C14 H24 N2 O5 S2'
_chemical_formula_weight 364.48
_space_group_IT_number 4
_space_group_name_Hall 'P 2yb'
_space_group_name_H-M_alt 'P 1 21 1'
_symmetry_cell_setting monoclinic
_symmetry_Int_Tables_number 4
_symmetry_space_group_name_Hall 'P 2yb'
_symmetry_space_group_name_H-M 'P 1 21 1'
_atom_sites_solution_hydrogens mixed
_atom_sites_solution_primary dual
_audit_creation_date 2019-01-09T13:55:11-00:00
_audit_creation_method 'WinGX routine CIF_UPDATE'
_audit_update_record
;
2019-01-15 deposited with the CCDC.	2019-12-24 downloaded from the CCDC.
;
_cell_angle_alpha 90
_cell_angle_beta 91.4852(9)
_cell_angle_gamma 90
_cell_formula_units_Z 2
_cell_length_a 7.25874(8)
_cell_length_b 6.61591(6)
_cell_length_c 18.72215(18)
_cell_measurement_reflns_used 6625
_cell_measurement_temperature 149.99(10)
_cell_measurement_theta_max 74.28
_cell_measurement_theta_min 4.687
_cell_volume 898.795(15)
_computing_cell_refinement 'CrysAlisPro 1.171.39.46 (Rigaku OD, 2018)'
_computing_data_collection 'CrysAlisPro 1.171.39.46 (Rigaku OD, 2018)'
_computing_data_reduction 'CrysAlisPro 1.171.39.46 (Rigaku OD, 2018)'
_computing_molecular_graphics 'Olex2 (Dolomanov et al., 2009)'
_computing_publication_material 'Olex2 (Dolomanov et al., 2009)'
_computing_structure_refinement 'ShelXL (Sheldrick, 2015)'
_computing_structure_solution 'ShelXT (Sheldrick, 2015)'
_diffrn_ambient_temperature 149.99(10)
_diffrn_detector 'CCD plate'
_diffrn_detector_area_resol_mean 5.2012
_diffrn_detector_type Atlas
_diffrn_measured_fraction_theta_full 0.998
_diffrn_measured_fraction_theta_max 0.997
_diffrn_measurement_details
;
List of Runs (angles in degrees, time in seconds):

  # Type    Start    End  Width  t~exp~   \w     \q     \k     \f   Frames
#--------------------------------------------------------------------------
  1  \w   -102.00 -61.00   1.00    1.00    --  -42.13-152.00   3.00   41
  2  \w   -121.00 -25.00   1.00    1.00    --  -42.13 -19.00  60.00   96
  3  \w     12.00  97.00   1.00    1.00    --   42.13-125.00-120.00   85
  4  \w     80.00 106.00   1.00    1.00    --   42.13 152.00  46.00   26
  5  \w    -25.00  60.00   1.00    1.00    --   42.13 -57.00   0.00   85
  6  \w     73.00 107.00   1.00    1.00    --  107.93 -94.00  60.00   34
  7  \w     27.00  67.00   1.00    1.00    --  107.93 -94.00  60.00   40
  8  \w     32.00 140.00   1.00    1.00    --  107.93 -77.00-120.00  108
  9  \w     35.00  61.00   1.00    1.00    --  107.93 -30.00-120.00   26
 10  \w     84.00 133.00   1.00    1.00    --  107.93  45.00  60.00   49
 11  \w     36.00  62.00   1.00    1.00    --  107.93 -30.00 120.00   26
 12  \w     98.00 147.00   1.00    1.00    --  107.93  45.00  90.00   49
 13  \w     40.00  70.00   1.00    1.00    --  107.93-125.00  60.00   30
 14  \w     79.00 112.00   1.00    1.00    --  107.93-125.00  60.00   33
 15  \w     36.00  67.00   1.00    1.00    --  107.93 -30.00-150.00   31
 16  \w     43.00 116.00   1.00    1.00    --  107.93-125.00-120.00   73
 17  \w     79.00 155.00   1.00    1.00    --  107.93  61.00-180.00   76
 18  \w    123.00 153.00   1.00    1.00    --  107.93  45.00 -90.00   30
 19  \w    126.00 157.00   1.00    1.00    --  107.93  97.00  -8.00   31
 20  \w     83.00 138.00   1.00    1.00    --  107.93 125.00  90.00   55
 21  \w     76.00 158.00   1.00    1.00    --  107.93 125.00-150.00   82
 22  \w    -80.00 -22.00   1.00    1.00    --  -42.13  19.00  90.00   58
 23  \w     39.00  68.00   1.00    1.00    --  107.93 -30.00  60.00   29
 24  \w     37.00  64.00   1.00    1.00    --  107.93 -30.00-180.00   27
 25  \w     69.00  96.00   1.00    1.00    --  107.93-125.00-180.00   27
 26  \w     99.00 157.00   1.00    1.00    --  107.93  77.00 -30.00   58
 27  \w     41.00  67.00   1.00    1.00    --  107.93 -45.00  90.00   26
;
_diffrn_measurement_device 'four-circle\k-geometry diffractometer'
_diffrn_measurement_device_type 'Agilent SuperNova'
_diffrn_measurement_method '\w scans'
_diffrn_orient_matrix_type 'CrysAlisPro convention (1999,Acta A55,543-557)'
_diffrn_orient_matrix_UB_11 0.0067621
_diffrn_orient_matrix_UB_12 -0.1002634
_diffrn_orient_matrix_UB_13 -0.074161
_diffrn_orient_matrix_UB_21 -0.0772762
_diffrn_orient_matrix_UB_22 0.194557
_diffrn_orient_matrix_UB_23 -0.0346711
_diffrn_orient_matrix_UB_31 0.1976133
_diffrn_orient_matrix_UB_32 0.0794087
_diffrn_orient_matrix_UB_33 -0.0087125
_diffrn_radiation_monochromator 'Multilayer optics'
_diffrn_radiation_probe x-ray
_diffrn_radiation_type CuK\a
_diffrn_radiation_wavelength 1.54184
_diffrn_reflns_av_R_equivalents 0.0235
_diffrn_reflns_av_unetI/netI 0.0339
_diffrn_reflns_Laue_measured_fraction_full 0.998
_diffrn_reflns_Laue_measured_fraction_max 0.997
_diffrn_reflns_limit_h_max 8
_diffrn_reflns_limit_h_min -6
_diffrn_reflns_limit_k_max 8
_diffrn_reflns_limit_k_min -7
_diffrn_reflns_limit_l_max 22
_diffrn_reflns_limit_l_min -22
_diffrn_reflns_number 7162
_diffrn_reflns_point_group_measured_fraction_full 0.998
_diffrn_reflns_point_group_measured_fraction_max 0.994
_diffrn_reflns_theta_full 67.684
_diffrn_reflns_theta_max 68.949
_diffrn_reflns_theta_min 4.725
_diffrn_source 'micro-focus sealed X-ray tube'
_diffrn_source_current 0.8
_diffrn_source_power 0.04
_diffrn_source_type 'SuperNova (Cu) X-ray Source'
_diffrn_source_voltage 50
_exptl_absorpt_coefficient_mu 2.918
_exptl_absorpt_correction_T_max 0.819
_exptl_absorpt_correction_T_min 0.283
_exptl_absorpt_correction_type analytical
_exptl_absorpt_process_details
;
        CrysAlisPro 1.171.39.46 (Rigaku Oxford Diffraction, 2018)
Analytical numeric absorption correction using a multifaceted crystal
                        model based on expressions derived by R.C. Clark & J.S.
        (Clark, R. C. & Reid, J. S. (1995). Acta Cryst. A51, 887-897)
        Empirical absorption correction using spherical harmonics,
 implemented in SCALE3 ABSPACK scaling algorithm.
;
_exptl_crystal_colour colourless
_exptl_crystal_density_diffrn 1.35
_exptl_crystal_description prism
_exptl_crystal_F_000 390
_exptl_crystal_size_max 0.589
_exptl_crystal_size_mid 0.335
_exptl_crystal_size_min 0.072
_refine_diff_density_max 0.268
_refine_diff_density_min -0.316
_refine_diff_density_rms 0.054
_refine_ls_abs_structure_details
;
 Flack x determined using 1456 quotients [(I+)-(I-)]/[(I+)+(I-)]
 (Parsons, Flack and Wagner, Acta Cryst. B69 (2013) 249-259).
 The Friedel pair coverage of the experiment is almost complete 
 (99%). Analysis of the absolute structure using likelihood methods
 (Hooft, Straver & Spek, 2008) was performed using PLATON
 (Spek, 2009). The resulting value was y=-0.001(6)
 
;
_refine_ls_abs_structure_Flack 0.005(7)
_refine_ls_extinction_method none
_refine_ls_goodness_of_fit_ref 1.059
_refine_ls_hydrogen_treatment mixed
_refine_ls_matrix_type full
_refine_ls_number_parameters 229
_refine_ls_number_reflns 3310
_refine_ls_number_restraints 8
_refine_ls_restrained_S_all 1.058
_refine_ls_R_factor_all 0.0251
_refine_ls_R_factor_gt 0.0248
_refine_ls_shift/su_max 0
_refine_ls_shift/su_mean 0
_refine_ls_structure_factor_coef Fsqd
_refine_ls_weighting_details 'w=1/[\s^2^(Fo^2^)+(0.0409P)^2^+0.1130P] where P=(Fo^2^+2Fc^2^)/3'
_refine_ls_weighting_scheme calc
_refine_ls_wR_factor_gt 0.0655
_refine_ls_wR_factor_ref 0.0657
_reflns_Friedel_coverage 0.825
_reflns_Friedel_fraction_full 0.997
_reflns_Friedel_fraction_max 0.991
_reflns_number_gt 3275
_reflns_number_total 3310
_reflns_threshold_expression 'I > 2\s(I)'
_cod_data_source_file c9cc09113k2.cif
_cod_data_source_block a20180275_mp2991
_cod_depositor_comments 'Adding full bibliography for 7125692.cif.'
_cod_original_cell_volume 898.795(16)
_cod_database_code 7125692

loop_
_symmetry_equiv_pos_as_xyz
'x, y, z'
'-x, y+1/2, -z'

loop_
_atom_site_label
_atom_site_type_symbol
_atom_site_fract_x
_atom_site_fract_y
_atom_site_fract_z
_atom_site_U_iso_or_equiv
_atom_site_adp_type
_atom_site_occupancy
_atom_site_site_symmetry_order
_atom_site_calc_flag
_atom_site_refinement_flags_posn
S1 S 0.16151(7) 0.52109(8) 0.30614(3) 0.01808(13) Uani 1 1 d .
S2 S 0.71808(8) 0.33097(8) 0.07290(3) 0.02379(15) Uani 1 1 d .
O1 O 0.0859(2) 0.6438(3) 0.36171(9) 0.0258(4) Uani 1 1 d .
O2 O 0.0787(2) 0.5271(3) 0.23584(8) 0.0274(4) Uani 1 1 d .
O3 O 0.7679(2) 0.2300(3) 0.13806(9) 0.0315(4) Uani 1 1 d .
O4 O 0.6020(3) 0.2303(3) 0.02094(10) 0.0389(5) Uani 1 1 d .
O5 O 0.6349(3) 0.7081(4) 0.49996(10) 0.0428(5) Uani 1 1 d .
N1 N 0.3753(3) 0.5809(3) 0.30027(10) 0.0222(4) Uani 1 1 d .
N2 N 0.6138(3) 0.5375(4) 0.09203(10) 0.0254(4) Uani 1 1 d D
C1 C 0.4785(3) 0.5337(4) 0.23616(10) 0.0201(4) Uani 1 1 d .
H1A H 0.39768 0.469194 0.200934 0.024 Uiso 1 1 calc R
H1B H 0.577902 0.440752 0.2482 0.024 Uiso 1 1 calc R
C2 C 0.5578(3) 0.7289(3) 0.20500(11) 0.0199(4) Uani 1 1 d .
C3 C 0.6690(3) 0.8401(4) 0.26402(12) 0.0218(5) Uani 1 1 d .
H3A H 0.781434 0.765102 0.27433 0.026 Uiso 1 1 calc R
H3B H 0.703798 0.972095 0.246327 0.026 Uiso 1 1 calc R
C4 C 0.5650(3) 0.8675(4) 0.33361(13) 0.0237(5) Uani 1 1 d .
H4A H 0.648917 0.921468 0.369989 0.028 Uiso 1 1 calc R
H4B H 0.466962 0.965309 0.325779 0.028 Uiso 1 1 calc R
C5 C 0.4823(3) 0.6708(4) 0.36070(11) 0.0211(4) Uani 1 1 d .
H5 H 0.396419 0.704169 0.398485 0.025 Uiso 1 1 calc R
C6 C 0.1523(3) 0.2715(3) 0.33609(13) 0.0231(5) Uani 1 1 d .
H6 H 0.207634 0.23776 0.379849 0.028 Uiso 1 1 calc R
C7 C 0.0690(4) 0.1307(4) 0.29806(16) 0.0330(6) Uani 1 1 d D
H7A H 0.066(4) -0.006(3) 0.3164(14) 0.037(8) Uiso 1 1 d D
H7B H 0.013(4) 0.163(5) 0.2512(10) 0.044(9) Uiso 1 1 d D
H2 H 0.548(4) 0.581(6) 0.0549(13) 0.052 Uiso 1 1 d DR
C8 C 0.6941(3) 0.6737(4) 0.14651(12) 0.0228(5) Uani 1 1 d .
H8A H 0.734774 0.796678 0.123512 0.027 Uiso 1 1 calc R
H8B H 0.801444 0.609506 0.168532 0.027 Uiso 1 1 calc R
C9 C 0.9222(4) 0.3969(4) 0.03039(14) 0.0320(6) Uani 1 1 d .
H9 H 0.915171 0.442658 -0.016572 0.038 Uiso 1 1 calc R
C10 C 1.0831(4) 0.3838(5) 0.06247(18) 0.0439(7) Uani 1 1 d D
H10A H 1.094(5) 0.340(6) 0.1120(10) 0.061(11) Uiso 1 1 d D
H10B H 1.197(3) 0.419(5) 0.0385(15) 0.042(9) Uiso 1 1 d D
C11 C 0.4021(3) 0.8607(4) 0.17324(13) 0.0267(5) Uani 1 1 d .
H11A H 0.340891 0.789498 0.134768 0.04 Uiso 1 1 calc GR
H11B H 0.452798 0.984429 0.155519 0.04 Uiso 1 1 calc GR
H11C H 0.315242 0.890716 0.209565 0.04 Uiso 1 1 calc GR
C12 C 0.6235(3) 0.5196(4) 0.39108(11) 0.0223(4) Uani 1 1 d .
H12A H 0.567919 0.386273 0.391149 0.027 Uiso 1 1 calc R
H12B H 0.727604 0.514902 0.359656 0.027 Uiso 1 1 calc R
C13 C 0.6937(3) 0.5676(4) 0.46593(12) 0.0262(5) Uani 1 1 d .
C14 C 0.8400(4) 0.4294(4) 0.49491(13) 0.0333(6) Uani 1 1 d .
H14A H 0.952294 0.452048 0.470102 0.05 Uiso 1 1 calc GR
H14B H 0.801661 0.29162 0.488311 0.05 Uiso 1 1 calc GR
H14C H 0.860295 0.455547 0.54493 0.05 Uiso 1 1 calc GR

loop_
_atom_site_aniso_label
_atom_site_aniso_U_11
_atom_site_aniso_U_22
_atom_site_aniso_U_33
_atom_site_aniso_U_23
_atom_site_aniso_U_13
_atom_site_aniso_U_12
S1 0.0162(2) 0.0179(2) 0.0199(2) 0.0019(2) -0.00270(17) -0.00073(19)
S2 0.0277(3) 0.0250(3) 0.0185(3) 0.0003(2) -0.0027(2) -0.0055(2)
O1 0.0214(8) 0.0240(9) 0.0320(9) -0.0038(7) 0.0033(6) 0.0005(7)
O2 0.0224(7) 0.0320(9) 0.0272(8) 0.0052(8) -0.0098(6) -0.0039(8)
O3 0.0379(10) 0.0293(9) 0.0270(9) 0.0078(7) -0.0052(7) -0.0048(8)
O4 0.0429(11) 0.0440(11) 0.0292(9) -0.0102(9) -0.0102(8) -0.0088(9)
O5 0.0501(12) 0.0515(12) 0.0260(9) -0.0131(9) -0.0116(8) 0.0147(10)
N1 0.0196(9) 0.0296(11) 0.0171(9) -0.0031(7) -0.0008(7) -0.0059(8)
N2 0.0259(9) 0.0342(11) 0.0157(8) -0.0003(9) -0.0050(7) 0.0024(9)
C1 0.0212(10) 0.0226(11) 0.0164(10) -0.0018(9) -0.0015(8) -0.0028(9)
C2 0.0195(10) 0.0225(11) 0.0174(9) 0.0010(9) -0.0023(8) -0.0009(9)
C3 0.0204(10) 0.0210(11) 0.0239(11) -0.0001(9) -0.0022(8) -0.0024(9)
C4 0.0236(11) 0.0234(12) 0.0238(11) -0.0046(9) -0.0055(9) 0.0000(9)
C5 0.0180(10) 0.0282(11) 0.0171(9) -0.0049(9) -0.0022(8) -0.0018(9)
C6 0.0223(11) 0.0212(12) 0.0257(11) 0.0045(9) -0.0027(9) 0.0003(8)
C7 0.0341(14) 0.0217(13) 0.0430(15) -0.0012(11) -0.0035(11) -0.0019(11)
C8 0.0209(11) 0.0276(12) 0.0198(10) 0.0019(9) -0.0010(8) -0.0025(9)
C9 0.0396(14) 0.0294(13) 0.0275(12) -0.0038(10) 0.0091(11) -0.0033(11)
C10 0.0345(14) 0.0482(18) 0.0494(17) -0.0125(14) 0.0094(13) -0.0080(13)
C11 0.0248(11) 0.0292(13) 0.0258(12) 0.0037(10) -0.0030(9) 0.0027(9)
C12 0.0231(10) 0.0249(11) 0.0189(10) 0.0000(10) -0.0017(8) -0.0018(10)
C13 0.0263(11) 0.0323(14) 0.0199(11) 0.0019(9) -0.0022(9) -0.0016(10)
C14 0.0356(14) 0.0412(15) 0.0229(12) 0.0055(11) -0.0047(10) 0.0039(11)

loop_
_atom_type_symbol
_atom_type_description
_atom_type_scat_dispersion_real
_atom_type_scat_dispersion_imag
_atom_type_scat_source
C C 0.0181 0.0091 'International Tables Vol C Tables 4.2.6.8 and 6.1.1.4'
H H 0 0 'International Tables Vol C Tables 4.2.6.8 and 6.1.1.4'
N N 0.0311 0.018 'International Tables Vol C Tables 4.2.6.8 and 6.1.1.4'
O O 0.0492 0.0322 'International Tables Vol C Tables 4.2.6.8 and 6.1.1.4'
S S 0.3331 0.5567 'International Tables Vol C Tables 4.2.6.8 and 6.1.1.4'

loop_
_exptl_crystal_face_index_h
_exptl_crystal_face_index_k
_exptl_crystal_face_index_l
_exptl_crystal_face_perp_dist
5 0 3 0.1378
1 3 -7 0.2055
-4 1 -3 0.1393
0 -3 7 0.1812
4 1 1 0.198
0 0 1 0.0377
-4 -1 0 0.196
0 0 -1 0.0346

loop_
_geom_angle_atom_site_label_1
_geom_angle_atom_site_label_2
_geom_angle_atom_site_label_3
_geom_angle
O1 S1 N1 107.30(10)
O1 S1 C6 106.44(11)
O2 S1 O1 119.28(10)
O2 S1 N1 108.24(10)
O2 S1 C6 107.61(12)
N1 S1 C6 107.43(11)
O3 S2 O4 119.54(12)
O3 S2 N2 108.51(10)
O3 S2 C9 107.79(12)
O4 S2 N2 105.92(11)
O4 S2 C9 107.20(12)
N2 S2 C9 107.32(12)
C1 N1 S1 121.23(15)
C1 N1 C5 116.27(17)
C5 N1 S1 122.33(15)
S2 N2 H2 110(2)
C8 N2 S2 119.70(15)
C8 N2 H2 123(3)
N1 C1 H1A 109.7
N1 C1 H1B 109.7
N1 C1 C2 109.67(19)
H1A C1 H1B 108.2
C2 C1 H1A 109.7
C2 C1 H1B 109.7
C1 C2 C3 108.91(17)
C1 C2 C8 108.98(19)
C8 C2 C3 106.80(17)
C11 C2 C1 110.24(18)
C11 C2 C3 111.95(19)
C11 C2 C8 109.86(18)
C2 C3 H3A 108.8
C2 C3 H3B 108.8
H3A C3 H3B 107.7
C4 C3 C2 113.95(18)
C4 C3 H3A 108.8
C4 C3 H3B 108.8
C3 C4 H4A 109
C3 C4 H4B 109
H4A C4 H4B 107.8
C5 C4 C3 112.84(19)
C5 C4 H4A 109
C5 C4 H4B 109
N1 C5 C4 106.98(18)
N1 C5 H5 108.1
N1 C5 C12 110.73(19)
C4 C5 H5 108.1
C4 C5 C12 114.55(18)
C12 C5 H5 108.1
S1 C6 H6 119.4
C7 C6 S1 121.2(2)
C7 C6 H6 119.4
C6 C7 H7A 119.1(17)
C6 C7 H7B 120.5(19)
H7A C7 H7B 120(2)
N2 C8 C2 112.86(18)
N2 C8 H8A 109
N2 C8 H8B 109
C2 C8 H8A 109
C2 C8 H8B 109
H8A C8 H8B 107.8
S2 C9 H9 118.9
C10 C9 S2 122.1(2)
C10 C9 H9 118.9
C9 C10 H10A 120(2)
C9 C10 H10B 122.1(18)
H10A C10 H10B 117(2)
C2 C11 H11A 109.5
C2 C11 H11B 109.5
C2 C11 H11C 109.5
H11A C11 H11B 109.5
H11A C11 H11C 109.5
H11B C11 H11C 109.5
C5 C12 H12A 108.7
C5 C12 H12B 108.7
H12A C12 H12B 107.6
C13 C12 C5 114.4(2)
C13 C12 H12A 108.7
C13 C12 H12B 108.7
O5 C13 C12 122.3(2)
O5 C13 C14 122.4(2)
C14 C13 C12 115.3(2)
C13 C14 H14A 109.5
C13 C14 H14B 109.5
C13 C14 H14C 109.5
H14A C14 H14B 109.5
H14A C14 H14C 109.5
H14B C14 H14C 109.5

loop_
_geom_bond_atom_site_label_1
_geom_bond_atom_site_label_2
_geom_bond_distance
S1 O1 1.4397(17)
S1 O2 1.4333(16)
S1 N1 1.6079(19)
S1 C6 1.746(2)
S2 O3 1.4292(17)
S2 O4 1.4343(18)
S2 N2 1.607(2)
S2 C9 1.755(3)
O5 C13 1.210(3)
N1 C1 1.465(3)
N1 C5 1.481(3)
N2 H2 0.879(13)
N2 C8 1.470(3)
C1 H1A 0.97
C1 H1B 0.97
C1 C2 1.535(3)
C2 C3 1.539(3)
C2 C8 1.539(3)
C2 C11 1.535(3)
C3 H3A 0.97
C3 H3B 0.97
C3 C4 1.534(3)
C4 H4A 0.97
C4 H4B 0.97
C4 C5 1.525(3)
C5 H5 0.98
C5 C12 1.531(3)
C6 H6 0.93
C6 C7 1.311(4)
C7 H7A 0.968(13)
C7 H7B 0.979(13)
C8 H8A 0.97
C8 H8B 0.97
C9 H9 0.93
C9 C10 1.303(4)
C10 H10A 0.973(13)
C10 H10B 0.978(13)
C11 H11A 0.96
C11 H11B 0.96
C11 H11C 0.96
C12 H12A 0.97
C12 H12B 0.97
C12 C13 1.512(3)
C13 C14 1.493(3)
C14 H14A 0.96
C14 H14B 0.96
C14 H14C 0.96

loop_
_geom_torsion_atom_site_label_1
_geom_torsion_atom_site_label_2
_geom_torsion_atom_site_label_3
_geom_torsion_atom_site_label_4
_geom_torsion
S1 N1 C1 C2 122.30(17)
S1 N1 C5 C4 -125.14(17)
S1 N1 C5 C12 109.40(19)
S2 N2 C8 C2 -127.13(18)
O1 S1 N1 C1 -160.75(18)
O1 S1 N1 C5 24.2(2)
O1 S1 C6 C7 124.7(2)
O2 S1 N1 C1 -30.8(2)
O2 S1 N1 C5 154.18(18)
O2 S1 C6 C7 -4.2(2)
O3 S2 N2 C8 48.1(2)
O3 S2 C9 C10 -11.1(3)
O4 S2 N2 C8 177.63(17)
O4 S2 C9 C10 -141.0(3)
N1 S1 C6 C7 -120.6(2)
N1 C1 C2 C3 53.5(2)
N1 C1 C2 C8 169.70(17)
N1 C1 C2 C11 -69.7(2)
N1 C5 C12 C13 -160.67(18)
N2 S2 C9 C10 105.6(3)
C1 N1 C5 C4 59.6(2)
C1 N1 C5 C12 -65.8(2)
C1 C2 C3 C4 -50.3(2)
C1 C2 C8 N2 53.0(2)
C2 C3 C4 C5 51.0(3)
C3 C2 C8 N2 170.53(19)
C3 C4 C5 N1 -51.4(2)
C3 C4 C5 C12 71.7(2)
C4 C5 C12 C13 78.3(2)
C5 N1 C1 C2 -62.4(2)
C5 C12 C13 O5 3.8(3)
C5 C12 C13 C14 -176.4(2)
C6 S1 N1 C1 85.1(2)
C6 S1 N1 C5 -89.88(19)
C8 C2 C3 C4 -167.84(19)
C9 S2 N2 C8 -68.1(2)
C11 C2 C3 C4 71.9(2)
C11 C2 C8 N2 -67.8(2)
